data_4129160
loop_
_publ_author_name
'Berdiell, Izar Capel'
'Hochd\"orffer, Tim'
'Desplanches, C\'edric'
'Kulmaczewski, Rafal'
'Shahid, Namrah'
'Wolny, Juliusz A.'
'Warriner, Stuart L.'
'Cespedes, Oscar'
'Sch\"unemann, Volker'
'Chastanet, Guillaume'
'Halcrow, Malcolm A.'

_publ_section_title
;
 Supramolecular Iron Metallocubanes Exhibiting Site-Selective Thermal and
 Light-Induced Spin-Crossover.
;
_journal_issue 47
_journal_name_full 'Journal of the American Chemical Society'
_journal_page_first 18759
_journal_page_last 18770
_journal_paper_doi 10.1021/jacs.9b08862
_journal_volume 141
_journal_year 2019
_chemical_formula_moiety 'C120 H84 Fe8 N72 O12, H12 Fe O6, 7(B F4), 6(C2 H3 N)'
_chemical_formula_sum 'C132 H114 B7 F28 Fe9 N78 O18'
_chemical_formula_weight 4191.33
_chemical_name_systematic
;
Dodecakis-[4,6-di(pyrazol-1-yl)-2-hydroxypyrimidinate]octa-iron(II) 
hexa-aqua-iron(III) hepta-tetrafluoroborate hexa-acetonitrile solvate
;
_space_group_crystal_system monoclinic
_space_group_IT_number 15
_space_group_name_Hall '-C 2yc'
_space_group_name_H-M_alt 'C 1 2/c 1'
_atom_sites_solution_hydrogens geom
_atom_sites_solution_primary direct
_atom_sites_solution_secondary difmap
_audit_creation_date 2018-06-05
_audit_creation_method
;
  Olex2 1.2
  (compiled Apr 23 2013 17:54:37, GUI svn.r4466)
;
_cell_angle_alpha 90.00
_cell_angle_beta 93.17(4)
_cell_angle_gamma 90.00
_cell_formula_units_Z 4
_cell_length_a 28.138(12)
_cell_length_b 20.942(11)
_cell_length_c 29.140(17)
_cell_measurement_reflns_used 13269
_cell_measurement_temperature 100(2)
_cell_measurement_theta_max 24.20
_cell_measurement_theta_min 1.61
_cell_volume 17145(15)
_computing_cell_refinement 'XIA2 0.4.0.438-g4431aaa (Winter, 2010)'
_computing_data_reduction 'XIA2 0.4.0.438-g4431aaa (Winter, 2010)'
_computing_molecular_graphics 'XSEED (Barbour, 2001)'
_computing_publication_material
;
O. V. Dolomanov, L. J. Bourhis, R. J. Gildea, J. A. K. Howard and H. Puschmann,
OLEX2: a complete structure solution, refinement and analysis program.
J. Appl. Cryst. (2009). 42, 339-341.
;
_computing_structure_refinement 'SHELXL-97 (Sheldrick, 1997)'
_computing_structure_solution 'SHELXS-97 (Sheldrick, 1990)'
_diffrn_ambient_temperature 100(2)
_diffrn_measured_fraction_theta_full 0.999
_diffrn_measured_fraction_theta_max 0.999
_diffrn_measurement_device_type 'Fluid Film Devices'
_diffrn_measurement_method 'shutterless scans'
_diffrn_radiation_monochromator 'silicon 111'
_diffrn_radiation_source 'Diamond Light Source station I19'
_diffrn_radiation_type synchrotron
_diffrn_radiation_wavelength 0.68890
_diffrn_reflns_av_R_equivalents 0.0617
_diffrn_reflns_av_unetI/netI 0.0404
_diffrn_reflns_limit_h_max 37
_diffrn_reflns_limit_h_min -37
_diffrn_reflns_limit_k_max 28
_diffrn_reflns_limit_k_min -28
_diffrn_reflns_limit_l_max 39
_diffrn_reflns_limit_l_min -39
_diffrn_reflns_number 125210
_diffrn_reflns_theta_full 24.82
_diffrn_reflns_theta_max 27.50
_diffrn_reflns_theta_min 1.18
_diffrn_standards_decay_% 0
_diffrn_standards_interval_count 0
_diffrn_standards_interval_time 0
_diffrn_standards_number 0
_exptl_absorpt_coefficient_mu 0.789
_exptl_absorpt_correction_T_max 1.000
_exptl_absorpt_correction_T_min 0.971
_exptl_absorpt_correction_type multi-scan
_exptl_absorpt_process_details
;
CCP4 7.0.027: AIMLESS, version 0.5.31 

Scaling & analysis of unmerged intensities,
absorption correction using spherical harmonics
;
_exptl_crystal_colour orange
_exptl_crystal_density_diffrn 1.624
_exptl_crystal_density_method 'not measured'
_exptl_crystal_description 'square prism'
_exptl_crystal_F_000 8468
_exptl_crystal_size_max 0.16
_exptl_crystal_size_mid 0.14
_exptl_crystal_size_min 0.05
_refine_diff_density_max 1.489
_refine_diff_density_min -0.839
_refine_diff_density_rms 0.119
_refine_ls_extinction_method none
_refine_ls_goodness_of_fit_ref 1.089
_refine_ls_hydrogen_treatment mixed
_refine_ls_matrix_type full
_refine_ls_number_parameters 1254
_refine_ls_number_reflns 21605
_refine_ls_number_restraints 117
_refine_ls_restrained_S_all 1.102
_refine_ls_R_factor_all 0.0963
_refine_ls_R_factor_gt 0.0805
_refine_ls_shift/su_max 0.001
_refine_ls_shift/su_mean 0.000
_refine_ls_structure_factor_coef Fsqd
_refine_ls_weighting_details 'calc w=1/[\s^2^(Fo^2^)+(0.1903P)^2^+7.7348P] where P=(Fo^2^+2Fc^2^)/3'
_refine_ls_weighting_scheme calc
_refine_ls_wR_factor_gt 0.2590
_refine_ls_wR_factor_ref 0.2741
_reflns_number_gt 15952
_reflns_number_total 21605
_reflns_threshold_expression >2sigma(I)
_cod_data_source_file ja9b08862_si_004.cif
_cod_data_source_block ic78100
_cod_depositor_comments 'Adding full bibliography for 4129157--4129168.cif.'
_cod_database_code 4129160
_olex2_refinement_description
;
1. Fixed Uiso
 At 1.2 times of:
  All C(H) groups
 At 1.5 times of:
  All C(H,H,H) groups, All O(H,H) groups
2. Restrained distances
 B11A-F112 = B11A-F13A = B11A-F14A = B11A-F15A
 1.39011 with sigma of 0.02
 B11B-F112 = B11B-F13B = B11B-F14B = B11B-F15B
 1.39011 with sigma of 0.02
 F112-F13A = F112-F14A = F112-F15A = F13A-F14A = F13A-F15A = F14A-F15A
 2.27005 with sigma of 0.02
 F112-F13B = F112-F14B = F112-F15B = F13B-F14B = F13B-F15B = F14B-F15B
 2.27005 with sigma of 0.02
 B16A-F17A = B16A-F18A = B16A-F19A = B16A-F20A
 1.39011 with sigma of 0.02
 B16B-F17B = B16B-F18B = B16B-F19B = B16B-F20B
 1.39011 with sigma of 0.02
 B16C-F17C = B16C-F18C = B16C-F19C = B16C-F20C
 1.39011 with sigma of 0.02
 F17A-F18A = F17A-F19A = F17A-F20A = F18A-F19A = F18A-F20A = F19A-F20A
 2.27005 with sigma of 0.02
 F17B-F18B = F17B-F19B = F17B-F20B = F18B-F19B = F18B-F20B = F19B-F20B
 2.27005 with sigma of 0.02
 F17C-F18C = F17C-F19C = F17C-F20C = F18C-F19C = F18C-F20C = F19C-F20C
 2.27005 with sigma of 0.02
 B21A-F22A = B21A-F23A = B21A-F24A = B21A-F25A
 1.39011 with sigma of 0.02
 B21B-F22B = B21B-F23B = B21B-F24B = B21B-F25B
 1.39011 with sigma of 0.02
 B21C-F22C = B21C-F23C = B21C-F24C = B21C-F25C
 1.39011 with sigma of 0.02
 F22A-F23A = F22A-F24A = F22A-F25A = F23A-F24A = F23A-F25A = F24A-F25A
 2.27005 with sigma of 0.02
 F22B-F23B = F22B-F24B = F22B-F25B = F23B-F24B = F23B-F25B = F24B-F25B
 2.27005 with sigma of 0.02
 F22C-F23C = F22C-F24C = F22C-F25C = F23C-F24C = F23C-F25C = F24C-F25C
 2.27005 with sigma of 0.02
 B126-F127 = B126-F128 = B126-F129 = B126-F130
 1.39011 with sigma of 0.02
 F127-F128 = F127-F129 = F127-F130 = F128-F129 = F128-F130 = F129-F130
 2.27005 with sigma of 0.02
 C31A-C32A = C31B-C32B
 1.48 with sigma of 0.02
 C32A-N33A = C32B-N33B
 1.15 with sigma of 0.02
 C31A-N33A = C31B-N33B
 2.63 with sigma of 0.02
 C37A-C38A = C37B-C38B
 1.48 with sigma of 0.02
 C38A-N39C = C38B-N39D
 1.15 with sigma of 0.02
 C37A-N39C = C37B-N39D
 2.63 with sigma of 0.02
 C40C-C41C = C40D-C41D
 1.48 with sigma of 0.02
 C41C-N42C = C41D-N42D
 1.15 with sigma of 0.02
 C40C-N42C = C40D-N42D
 2.63 with sigma of 0.02
 O6-H6A = O6-H6B = O7-H7A = O7-H7B = O8-H8A = O8-H8B
 0.9 with sigma of 0.01
 H6A-H6B = H7A-H7B = H8A-H8B
 1.56 with sigma of 0.01
3. Others
 1(DFIX)=1(DFIX)=1(DFIX)=1(DFIX)=1(DFIX)=1(DFIX)=1(DFIX)=1(DFIX)=1(DFIX)=FVAR(1)
 1(DFIX)=1(DFIX)=1(DFIX)=1(DFIX)=1(DFIX)=1(DFIX)=1(DFIX)=1(DFIX)=1(DFIX)=1.633*
 FVAR(2)
 Fixed Sof: N16A(0.5) N17A(0.5) C18A(0.5) H18A(0.5) C19A(0.5) H19A(0.5)
 C20A(0.5) H20A(0.5) N16B(0.5) N17B(0.5) C18B(0.5) H18B(0.5) C19B(0.5)
 H19B(0.5) C20B(0.5) H20B(0.5) N38A(0.5) N39A(0.5) C40A(0.5) H40A(0.5)
 C41A(0.5) H41A(0.5) C42A(0.5) H42A(0.5) N38B(0.5) N39B(0.5) C40B(0.5)
 H40B(0.5) C41B(0.5) H41B(0.5) C42B(0.5) H42B(0.5) N50A(0.5) N51A(0.5)
 C52A(0.5) H52A(0.5) C53A(0.5) H53A(0.5) C54A(0.5) H54A(0.5) N50B(0.5)
 N51B(0.5) C52B(0.5) H52B(0.5) C53B(0.5) H53B(0.5) C54B(0.5) H54B(0.5)
 N84A(0.5) N85A(0.5) C86A(0.5) H86A(0.5) C87A(0.5) H87A(0.5) C88A(0.5)
 H88A(0.5) N84B(0.5) N85B(0.5) C86B(0.5) H86B(0.5) C87B(0.5) H87B(0.5)
 C88B(0.5) H88B(0.5) N01A(0.5) N02A(0.5) C03A(0.5) H03A(0.5) C04A(0.5)
 H04A(0.5) C05A(0.5) H05A(0.5) N01B(0.5) N02B(0.5) C03B(0.5) H03B(0.5)
 C04B(0.5) H04B(0.5) C05B(0.5) H05B(0.5) B11A(0.5) F13A(0.5) F14A(0.5)
 F15A(0.5) B11B(0.5) F13B(0.5) F14B(0.5) F15B(0.5) B16A(0.34) F17A(0.34)
 F18A(0.34) F19A(0.34) F20A(0.34) B16B(0.33) F17B(0.33) F18B(0.33) F19B(0.33)
 F20B(0.33) B16C(0.33) F17C(0.33) F18C(0.33) F19C(0.33) F20C(0.33) B21A(0.4)
 F22A(0.4) F23A(0.4) F24A(0.4) F25A(0.4) B21B(0.4) F22B(0.4) F23B(0.4)
 F24B(0.4) F25B(0.4) B21C(0.2) F22C(0.2) F23C(0.2) F24C(0.2) F25C(0.2)
 B126(0.5) F127(0.5) F128(0.5) F129(0.5) F130(0.5) C31A(0.5) H31A(0.5)
 H31B(0.5) H31C(0.5) C32A(0.5) N33A(0.5) C31B(0.25) H31D(0.25) H31E(0.25)
 H31F(0.25) C32B(0.25) N33B(0.25) C134(0.5) H13A(0.5) H13B(0.5) H13C(0.5)
 C135(0.5) N136(0.5) C37A(0.5) H37A(0.5) H37B(0.5) H37C(0.5) C38A(0.5)
 N39C(0.5) C37B(0.5) H37D(0.5) H37E(0.5) H37F(0.5) C38B(0.5) N39D(0.5)
 C40C(0.5) H40C(0.5) H40D(0.5) H40E(0.5) C41C(0.5) N42C(0.5) C40D(0.25)
 H40F(0.25) H40G(0.25) H40H(0.25) C41D(0.25) N42D(0.25)
4.a Aromatic/amide H refined with riding coordinates:
 C13(H13), C18A(H18A), C19A(H19A), C20A(H20A), C18B(H18B), C19B(H19B),
 C20B(H20B), C23(H23), C24(H24), C25(H25), C30(H30), C35(H35), C36(H36),
 C37(H37), C40A(H40A), C41A(H41A), C42A(H42A), C40B(H40B), C41B(H41B),
 C42B(H42B), C47(H47), C52A(H52A), C53A(H53A), C54A(H54A), C52B(H52B),
 C53B(H53B), C54B(H54B), C57(H57), C58(H58), C59(H59), C64(H64), C69(H69),
 C70(H70), C71(H71), C74(H74), C75(H75), C76(H76), C81(H81), C86A(H86A),
 C87A(H87A), C88A(H88A), C86B(H86B), C87B(H87B), C88B(H88B), C91(H91), C92(H92),
  C93(H93), C98(H98), C03A(H03A), C04A(H04A), C05A(H05A), C03B(H03B),
 C04B(H04B), C05B(H05B), C108(H108), C109(H109), C110(H110)
4.b Idealised Me refined as rotating group:
 C31A(H31A,H31B,H31C), C31B(H31D,H31E,H31F), C134(H13A,H13B,H13C), C37A(H37A,
 H37B,H37C), C37B(H37D,H37E,H37F), C40C(H40C,H40D,H40E), C40D(H40F,H40G,H40H)
;

loop_
_space_group_symop_id
_space_group_symop_operation_xyz
1 'x, y, z'
2 '-x, y, -z+1/2'
3 'x+1/2, y+1/2, z'
4 '-x+1/2, y+1/2, -z+1/2'
5 '-x, -y, -z'
6 'x, -y, z-1/2'
7 '-x+1/2, -y+1/2, -z'
8 'x+1/2, -y+1/2, z-1/2'

loop_
_atom_site_label
_atom_site_type_symbol
_atom_site_fract_x
_atom_site_fract_y
_atom_site_fract_z
_atom_site_U_iso_or_equiv
_atom_site_adp_type
_atom_site_occupancy
_atom_site_symmetry_multiplicity
_atom_site_calc_flag
_atom_site_refinement_flags
_atom_site_disorder_assembly
_atom_site_disorder_group
Fe1 Fe 0.68726(2) 0.14322(2) 0.664530(18) 0.05328(16) Uani 1 1 d . . .
Fe2 Fe 0.729121(16) 0.42947(2) 0.627381(18) 0.04845(15) Uani 1 1 d . . .
Fe3 Fe 0.627238(19) 0.43235(2) 0.430165(19) 0.05378(16) Uani 1 1 d . . .
Fe4 Fe 0.917761(17) 0.35905(2) 0.530225(18) 0.04966(15) Uani 1 1 d . . .
Fe5 Fe 0.7500 0.2500 0.5000 0.04702(18) Uani 1 2 d S . .
O6 O 0.76536(8) 0.34221(11) 0.49260(9) 0.0527(6) Uani 1 1 d D . .
H6A H 0.7453(12) 0.3732(15) 0.5006(16) 0.079 Uiso 1 1 d D . .
H6B H 0.7907(11) 0.3516(19) 0.4763(15) 0.079 Uiso 1 1 d D . .
O7 O 0.69016(8) 0.27428(12) 0.52996(9) 0.0514(5) Uani 1 1 d D . .
H7A H 0.6908(14) 0.280(2) 0.5604(4) 0.077 Uiso 1 1 d D . .
H7B H 0.6627(9) 0.280(2) 0.5127(11) 0.077 Uiso 1 1 d D . .
O8 O 0.78550(9) 0.25010(11) 0.56124(9) 0.0514(5) Uani 1 1 d D . .
H8A H 0.7996(16) 0.2842(11) 0.5751(13) 0.077 Uiso 1 1 d D . .
H8B H 0.7883(17) 0.2117(9) 0.5749(13) 0.077 Uiso 1 1 d D . .
O9 O 0.68181(8) 0.28808(11) 0.61829(9) 0.0518(5) Uani 1 1 d . . .
C10 C 0.71618(13) 0.28369(16) 0.64690(13) 0.0527(8) Uani 1 1 d . . .
N11 N 0.72628(12) 0.22672(14) 0.66959(11) 0.0570(7) Uani 1 1 d . A .
C12 C 0.76287(18) 0.22609(19) 0.70008(15) 0.0673(10) Uani 1 1 d . . .
C13 C 0.79252(18) 0.2775(2) 0.71131(16) 0.0724(11) Uani 1 1 d . A .
H13 H 0.8188 0.2750 0.7332 0.087 Uiso 1 1 calc R . .
C14 C 0.78016(13) 0.33202(19) 0.68771(14) 0.0589(8) Uani 1 1 d . . .
N15 N 0.74436(10) 0.33644(14) 0.65631(11) 0.0541(7) Uani 1 1 d . A .
N16A N 0.7614(3) 0.1649(3) 0.7267(2) 0.0522(15) Uiso 0.50 1 d P A 1
N17A N 0.7280(3) 0.1195(3) 0.7138(2) 0.0475(15) Uiso 0.50 1 d P A 1
C18A C 0.7408(3) 0.0686(4) 0.7397(3) 0.0547(17) Uiso 0.50 1 d P A 1
H18A H 0.7244 0.0289 0.7391 0.066 Uiso 0.50 1 calc PR A 1
C19A C 0.7806(3) 0.0817(4) 0.7670(3) 0.068(2) Uiso 0.50 1 d P A 1
H19A H 0.7965 0.0534 0.7883 0.081 Uiso 0.50 1 calc PR A 1
C20A C 0.7930(4) 0.1425(4) 0.7582(3) 0.0658(19) Uiso 0.50 1 d P A 1
H20A H 0.8194 0.1650 0.7719 0.079 Uiso 0.50 1 calc PR A 1
N16B N 0.7777(3) 0.1707(3) 0.7207(2) 0.0561(17) Uiso 0.50 1 d P A 2
N17B N 0.7441(3) 0.1250(4) 0.7170(2) 0.0532(17) Uiso 0.50 1 d P A 2
C18B C 0.7620(4) 0.0742(4) 0.7379(3) 0.0615(19) Uiso 0.50 1 d P A 2
H18B H 0.7458 0.0347 0.7408 0.074 Uiso 0.50 1 calc PR A 2
C19B C 0.8075(4) 0.0867(5) 0.7550(3) 0.071(2) Uiso 0.50 1 d P A 2
H19B H 0.8287 0.0576 0.7705 0.085 Uiso 0.50 1 calc PR A 2
C20B C 0.8162(4) 0.1490(4) 0.7452(3) 0.066(2) Uiso 0.50 1 d P A 2
H20B H 0.8440 0.1725 0.7540 0.080 Uiso 0.50 1 calc PR A 2
N21 N 0.80561(12) 0.38927(16) 0.69619(12) 0.0629(8) Uani 1 1 d . A .
N22 N 0.78510(12) 0.44463(16) 0.67995(13) 0.0626(8) Uani 1 1 d . A .
C23 C 0.81871(17) 0.4895(2) 0.68895(17) 0.0733(11) Uani 1 1 d . . .
H23 H 0.8153 0.5332 0.6809 0.088 Uiso 1 1 calc R C .
C24 C 0.85937(17) 0.4633(3) 0.71179(18) 0.0817(13) Uani 1 1 d . A .
H24 H 0.8874 0.4852 0.7224 0.098 Uiso 1 1 calc R . .
C25 C 0.85010(16) 0.3999(3) 0.71548(17) 0.0758(12) Uani 1 1 d . . .
H25 H 0.8709 0.3687 0.7291 0.091 Uiso 1 1 calc R A .
O26 O 0.79185(10) 0.15425(12) 0.61792(10) 0.0601(6) Uani 1 1 d . A .
C27 C 0.77413(14) 0.09994(16) 0.61153(12) 0.0544(8) Uani 1 1 d . . .
N28 N 0.72932(11) 0.08574(14) 0.62648(10) 0.0532(7) Uani 1 1 d . A .
C29 C 0.71375(13) 0.02573(17) 0.62047(12) 0.0538(8) Uani 1 1 d . . .
C30 C 0.73691(14) -0.02156(19) 0.59812(14) 0.0590(9) Uani 1 1 d . A .
H30 H 0.7238 -0.0629 0.5928 0.071 Uiso 1 1 calc R . .
C31 C 0.78094(14) -0.00365(18) 0.58414(13) 0.0575(8) Uani 1 1 d . . .
N32 N 0.79982(12) 0.05395(15) 0.58941(11) 0.0576(7) Uani 1 1 d . . .
N33 N 0.67096(11) 0.01331(14) 0.64149(11) 0.0554(7) Uani 1 1 d . A .
N34 N 0.65241(12) 0.06079(14) 0.66734(11) 0.0558(7) Uani 1 1 d . A .
C35 C 0.61377(14) 0.03681(19) 0.68451(14) 0.0594(9) Uani 1 1 d . . .
H35 H 0.5933 0.0596 0.7035 0.071 Uiso 1 1 calc R A .
C36 C 0.60703(14) -0.0265(2) 0.67096(16) 0.0651(9) Uani 1 1 d . A .
H36 H 0.5819 -0.0541 0.6788 0.078 Uiso 1 1 calc R . .
C37 C 0.64400(14) -0.0409(2) 0.64399(15) 0.0628(9) Uani 1 1 d . . .
H37 H 0.6498 -0.0807 0.6298 0.075 Uiso 1 1 calc R A .
N38A N 0.8076(2) -0.0452(3) 0.5593(2) 0.0444(16) Uiso 0.50 1 d P A 1
N39A N 0.8538(3) -0.0346(4) 0.5554(3) 0.053(2) Uiso 0.50 1 d P . 1
C40A C 0.8743(3) -0.0826(4) 0.5380(3) 0.0476(18) Uiso 0.50 1 d P A 1
H40A H 0.9074 -0.0863 0.5336 0.057 Uiso 0.50 1 calc PR A 1
C41A C 0.8406(3) -0.1274(4) 0.5270(3) 0.0514(15) Uiso 0.50 1 d P A 1
H41A H 0.8448 -0.1674 0.5124 0.062 Uiso 0.50 1 calc PR A 1
C42A C 0.7987(3) -0.1015(4) 0.5419(3) 0.0500(15) Uiso 0.50 1 d P A 1
H42A H 0.7684 -0.1216 0.5397 0.060 Uiso 0.50 1 calc PR A 1
N38B N 0.8148(3) -0.0530(3) 0.5704(3) 0.0498(18) Uiso 0.50 1 d P A 2
N39B N 0.8607(3) -0.0340(4) 0.5643(3) 0.048(2) Uiso 0.50 1 d P . 2
C40B C 0.8806(4) -0.0903(5) 0.5503(4) 0.070(3) Uiso 0.50 1 d P A 2
H40B H 0.9133 -0.0947 0.5441 0.084 Uiso 0.50 1 calc PR A 2
C41B C 0.8468(4) -0.1419(5) 0.5461(4) 0.076(2) Uiso 0.50 1 d P A 2
H41B H 0.8524 -0.1842 0.5361 0.091 Uiso 0.50 1 calc PR A 2
C42B C 0.8047(3) -0.1169(5) 0.5595(3) 0.0631(19) Uiso 0.50 1 d P A 2
H42B H 0.7751 -0.1383 0.5611 0.076 Uiso 0.50 1 calc PR A 2
O43 O 0.66391(8) 0.11942(11) 0.55364(8) 0.0478(5) Uani 1 1 d . A .
C44 C 0.63237(11) 0.15279(14) 0.56994(11) 0.0459(7) Uani 1 1 d . . .
N45 N 0.63519(10) 0.16884(13) 0.61591(10) 0.0506(6) Uani 1 1 d . A .
C46 C 0.59811(13) 0.20129(15) 0.63207(13) 0.0523(8) Uani 1 1 d . . .
C47 C 0.55772(13) 0.22058(16) 0.60549(14) 0.0552(8) Uani 1 1 d . A .
H47 H 0.5322 0.2434 0.6178 0.066 Uiso 1 1 calc R . .
C48 C 0.55824(12) 0.20376(15) 0.56027(13) 0.0522(8) Uani 1 1 d . . .
N49 N 0.59379(9) 0.17235(12) 0.54159(10) 0.0484(6) Uani 1 1 d . . .
N50A N 0.5968(3) 0.2120(4) 0.6743(3) 0.050(2) Uiso 0.50 1 d P A 1
N51A N 0.6352(3) 0.1844(3) 0.7002(3) 0.0469(19) Uiso 0.50 1 d P A 1
C52A C 0.6288(4) 0.1968(5) 0.7455(3) 0.059(2) Uiso 0.50 1 d P A 1
H52A H 0.6492 0.1834 0.7708 0.070 Uiso 0.50 1 calc PR A 1
C53A C 0.5865(4) 0.2333(4) 0.7483(3) 0.057(2) Uiso 0.50 1 d P A 1
H53A H 0.5734 0.2489 0.7754 0.069 Uiso 0.50 1 calc PR A 1
C54A C 0.5685(3) 0.2414(4) 0.7047(3) 0.0448(17) Uiso 0.50 1 d P A 1
H54A H 0.5402 0.2643 0.6963 0.054 Uiso 0.50 1 calc PR A 1
N50B N 0.6065(3) 0.2126(3) 0.6834(2) 0.0417(17) Uiso 0.50 1 d P A 2
N51B N 0.6468(3) 0.1872(4) 0.7066(3) 0.051(2) Uiso 0.50 1 d P A 2
C52B C 0.6434(4) 0.2035(5) 0.7493(3) 0.062(2) Uiso 0.50 1 d P A 2
H52B H 0.6659 0.1919 0.7734 0.074 Uiso 0.50 1 calc PR A 2
C53B C 0.6027(4) 0.2403(5) 0.7556(3) 0.061(2) Uiso 0.50 1 d P A 2
H53B H 0.5927 0.2585 0.7834 0.074 Uiso 0.50 1 calc PR A 2
C54B C 0.5812(4) 0.2439(4) 0.7142(4) 0.060(2) Uiso 0.50 1 d P A 2
H54B H 0.5520 0.2655 0.7071 0.072 Uiso 0.50 1 calc PR A 2
N55 N 0.51874(10) 0.21569(14) 0.53006(11) 0.0538(7) Uani 1 1 d . A .
N56 N 0.51565(10) 0.18579(15) 0.48852(12) 0.0576(7) Uani 1 1 d . . .
C57 C 0.47381(14) 0.2045(2) 0.46895(18) 0.0678(10) Uani 1 1 d . A .
H57 H 0.4618 0.1912 0.4394 0.081 Uiso 1 1 calc R . .
C58 C 0.45023(15) 0.2457(2) 0.49713(18) 0.0706(11) Uani 1 1 d . . .
H58 H 0.4202 0.2654 0.4906 0.085 Uiso 1 1 calc R A .
C59 C 0.47883(15) 0.2522(2) 0.53612(17) 0.0663(10) Uani 1 1 d . A .
H59 H 0.4725 0.2770 0.5624 0.080 Uiso 1 1 calc R . .
O60 O 0.70837(8) 0.43468(11) 0.51385(9) 0.0513(5) Uani 1 1 d . . .
C61 C 0.66935(12) 0.42744(14) 0.53208(12) 0.0467(7) Uani 1 1 d . . .
N62 N 0.66784(10) 0.42089(13) 0.57916(10) 0.0475(6) Uani 1 1 d . . .
C63 C 0.62524(12) 0.41626(15) 0.59664(12) 0.0480(7) Uani 1 1 d . . .
C64 C 0.58228(12) 0.41570(16) 0.57171(12) 0.0497(7) Uani 1 1 d . . .
H64 H 0.5525 0.4118 0.5853 0.060 Uiso 1 1 calc R . .
C65 C 0.58684(11) 0.42149(15) 0.52462(13) 0.0486(7) Uani 1 1 d . . .
N66 N 0.62823(10) 0.42674(13) 0.50450(10) 0.0480(6) Uani 1 1 d . . .
N67 N 0.62674(10) 0.41536(13) 0.64534(10) 0.0501(6) Uani 1 1 d . B .
N68 N 0.66835(11) 0.42737(13) 0.66905(11) 0.0543(7) Uani 1 1 d . B .
C69 C 0.65915(17) 0.42091(18) 0.71344(14) 0.0623(9) Uani 1 1 d . . .
H69 H 0.6819 0.4262 0.7385 0.075 Uiso 1 1 calc R C .
C70 C 0.61056(18) 0.4050(2) 0.71754(15) 0.0704(11) Uani 1 1 d . . .
H70 H 0.5950 0.3980 0.7452 0.084 Uiso 1 1 calc R . .
C71 C 0.59083(15) 0.40178(18) 0.67427(14) 0.0605(9) Uani 1 1 d . . .
H71 H 0.5586 0.3921 0.6655 0.073 Uiso 1 1 calc R B .
N72 N 0.54649(11) 0.42525(15) 0.49428(11) 0.0564(7) Uani 1 1 d . B .
N73 N 0.55244(11) 0.44296(15) 0.45003(11) 0.0567(7) Uani 1 1 d . B .
C74 C 0.50880(15) 0.4458(2) 0.42979(16) 0.0685(10) Uani 1 1 d . . .
H74 H 0.5017 0.4573 0.3986 0.082 Uiso 1 1 calc R B .
C75 C 0.47401(16) 0.4291(3) 0.46206(18) 0.0820(14) Uani 1 1 d . . .
H75 H 0.4405 0.4270 0.4566 0.098 Uiso 1 1 calc R . .
C76 C 0.49937(14) 0.4170(2) 0.50199(16) 0.0695(11) Uani 1 1 d . . .
H76 H 0.4867 0.4049 0.5303 0.083 Uiso 1 1 calc R B .
O77 O 0.61024(8) 0.29210(11) 0.48340(9) 0.0510(5) Uani 1 1 d . . .
C78 C 0.60128(12) 0.28403(16) 0.44150(13) 0.0495(7) Uani 1 1 d . . .
N79 N 0.60427(12) 0.33485(15) 0.41142(11) 0.0575(7) Uani 1 1 d . B .
C80 C 0.59052(19) 0.3247(2) 0.36792(15) 0.0721(11) Uani 1 1 d . . .
C81 C 0.57312(19) 0.2675(2) 0.34969(15) 0.0714(11) Uani 1 1 d . B .
H81 H 0.5626 0.2623 0.3184 0.086 Uiso 1 1 calc R . .
C82 C 0.57274(13) 0.21932(17) 0.38153(14) 0.0557(8) Uani 1 1 d . . .
N83 N 0.58705(10) 0.22438(13) 0.42557(11) 0.0513(6) Uani 1 1 d . . .
N84A N 0.6029(3) 0.3777(3) 0.3396(2) 0.0574(15) Uiso 0.50 1 d P B 1
N85A N 0.6115(3) 0.4358(4) 0.3610(3) 0.0555(19) Uiso 0.50 1 d P B 1
C86A C 0.6132(4) 0.4770(5) 0.3249(3) 0.068(2) Uiso 0.50 1 d P B 1
H86A H 0.6175 0.5218 0.3282 0.081 Uiso 0.50 1 calc PR B 1
C87A C 0.6078(4) 0.4460(5) 0.2824(4) 0.076(2) Uiso 0.50 1 d P B 1
H87A H 0.6094 0.4646 0.2528 0.092 Uiso 0.50 1 calc PR B 1
C88A C 0.5998(4) 0.3836(5) 0.2926(3) 0.074(2) Uiso 0.50 1 d P B 1
H88A H 0.5933 0.3502 0.2711 0.088 Uiso 0.50 1 calc PR B 1
N84B N 0.5818(3) 0.3799(3) 0.3388(2) 0.0525(14) Uiso 0.50 1 d P B 2
N85B N 0.5960(3) 0.4376(3) 0.3570(2) 0.0529(18) Uiso 0.50 1 d P B 2
C86B C 0.5874(3) 0.4794(4) 0.3240(3) 0.0574(16) Uiso 0.50 1 d P B 2
H86B H 0.5921 0.5242 0.3269 0.069 Uiso 0.50 1 calc PR B 2
C87B C 0.5700(3) 0.4478(4) 0.2833(3) 0.0650(19) Uiso 0.50 1 d P B 2
H87B H 0.5629 0.4668 0.2542 0.078 Uiso 0.50 1 calc PR B 2
C88B C 0.5656(3) 0.3870(4) 0.2940(3) 0.0645(19) Uiso 0.50 1 d P B 2
H88B H 0.5535 0.3541 0.2741 0.077 Uiso 0.50 1 calc PR B 2
N89 N 0.55487(12) 0.15878(15) 0.36869(12) 0.0585(7) Uani 1 1 d . B .
N90 N 0.55360(11) 0.11222(14) 0.40138(12) 0.0576(7) Uani 1 1 d . . .
C91 C 0.53720(15) 0.06046(19) 0.37950(17) 0.0658(10) Uani 1 1 d . B .
H91 H 0.5325 0.0203 0.3937 0.079 Uiso 1 1 calc R . .
C92 C 0.52771(16) 0.0730(2) 0.33214(17) 0.0725(11) Uani 1 1 d . . .
H92 H 0.5161 0.0440 0.3091 0.087 Uiso 1 1 calc R B .
C93 C 0.53893(16) 0.1361(2) 0.32694(17) 0.0715(11) Uani 1 1 d . B .
H93 H 0.5361 0.1598 0.2991 0.086 Uiso 1 1 calc R . .
O94 O 0.82524(9) 0.35291(10) 0.59542(9) 0.0518(5) Uani 1 1 d . . .
C95 C 0.82340(12) 0.40501(15) 0.57543(12) 0.0488(7) Uani 1 1 d . . .
N96 N 0.78730(11) 0.44726(13) 0.58341(11) 0.0512(6) Uani 1 1 d . C .
C97 C 0.78936(13) 0.50583(15) 0.56486(13) 0.0527(8) Uani 1 1 d . . .
C98 C 0.82419(13) 0.52609(17) 0.53674(14) 0.0576(8) Uani 1 1 d . C .
H98 H 0.8254 0.5681 0.5246 0.069 Uiso 1 1 calc R . .
C99 C 0.85712(12) 0.47961(16) 0.52787(13) 0.0511(7) Uani 1 1 d . . .
N100 N 0.85798(10) 0.42131(13) 0.54539(10) 0.0493(6) Uani 1 1 d . C .
N01A N 0.7559(3) 0.5499(3) 0.5846(3) 0.0474(18) Uiso 0.50 1 d P C 1
N02A N 0.7265(3) 0.5300(4) 0.6171(3) 0.052(2) Uiso 0.50 1 d P C 1
C03A C 0.6972(4) 0.5784(5) 0.6229(4) 0.061(2) Uiso 0.50 1 d P C 1
H03A H 0.6725 0.5775 0.6438 0.073 Uiso 0.50 1 calc PR C 1
C04A C 0.7062(3) 0.6304(5) 0.5957(4) 0.065(2) Uiso 0.50 1 d P C 1
H04A H 0.6903 0.6704 0.5944 0.078 Uiso 0.50 1 calc PR C 1
C05A C 0.7438(3) 0.6105(4) 0.5711(3) 0.0543(17) Uiso 0.50 1 d P C 1
H05A H 0.7588 0.6348 0.5484 0.065 Uiso 0.50 1 calc PR C 1
N01B N 0.7518(2) 0.5464(3) 0.5723(3) 0.0454(18) Uiso 0.50 1 d P C 2
N02B N 0.7215(3) 0.5270(4) 0.6063(3) 0.0451(19) Uiso 0.50 1 d P C 2
C03B C 0.6910(3) 0.5751(4) 0.6095(3) 0.054(2) Uiso 0.50 1 d P C 2
H03B H 0.6666 0.5771 0.6307 0.065 Uiso 0.50 1 calc PR C 2
C04B C 0.7001(4) 0.6225(5) 0.5770(4) 0.070(2) Uiso 0.50 1 d P C 2
H04B H 0.6831 0.6614 0.5724 0.084 Uiso 0.50 1 calc PR C 2
C05B C 0.7382(3) 0.6021(4) 0.5529(3) 0.063(2) Uiso 0.50 1 d P C 2
H05B H 0.7518 0.6231 0.5280 0.075 Uiso 0.50 1 calc PR C 2
N106 N 0.89511(11) 0.49346(14) 0.49954(11) 0.0560(7) Uani 1 1 d . C .
N107 N 0.93103(11) 0.45017(14) 0.49691(11) 0.0543(7) Uani 1 1 d . . .
C108 C 0.95915(15) 0.47406(19) 0.46592(15) 0.0631(9) Uani 1 1 d . C .
H108 H 0.9875 0.4543 0.4568 0.076 Uiso 1 1 calc R . .
C109 C 0.94133(17) 0.5324(2) 0.44858(16) 0.0725(11) Uani 1 1 d . . .
H109 H 0.9548 0.5586 0.4260 0.087 Uiso 1 1 calc R C .
C110 C 0.90061(16) 0.5438(2) 0.47080(16) 0.0675(10) Uani 1 1 d . C .
H110 H 0.8802 0.5797 0.4669 0.081 Uiso 1 1 calc R . .
F112 F 0.5639(2) 0.1648(3) 0.2264(2) 0.170(2) Uani 1 1 d D . .
B11A B 0.5638(6) 0.2264(7) 0.2168(5) 0.108(5) Uiso 0.50 1 d PD D 1
F13A F 0.5493(5) 0.2369(6) 0.1680(4) 0.170(4) Uiso 0.50 1 d PD D 1
F14A F 0.5279(5) 0.2574(7) 0.2406(5) 0.210(6) Uiso 0.50 1 d PD . 1
F15A F 0.6057(5) 0.2493(7) 0.2320(5) 0.197(6) Uiso 0.50 1 d PD D 1
B11B B 0.5749(4) 0.2188(5) 0.2007(4) 0.080(3) Uiso 0.50 1 d PD D 2
F13B F 0.5681(4) 0.1936(6) 0.1562(3) 0.159(4) Uiso 0.50 1 d PD D 2
F14B F 0.5408(4) 0.2680(5) 0.2056(5) 0.176(4) Uiso 0.50 1 d PD D 2
F15B F 0.6195(4) 0.2421(5) 0.2034(4) 0.149(4) Uiso 0.50 1 d PD D 2
B16A B 0.8281(4) 0.6924(5) 0.4403(3) 0.045(2) Uiso 0.34 1 d PD E 1
F17A F 0.8127(2) 0.6451(3) 0.4706(2) 0.0489(12) Uiso 0.34 1 d PD E 1
F18A F 0.8688(2) 0.6702(3) 0.4209(2) 0.0628(15) Uiso 0.34 1 d PD E 1
F19A F 0.8349(3) 0.7495(3) 0.4635(3) 0.056(2) Uiso 0.34 1 d PD E 1
F20A F 0.7925(2) 0.6967(4) 0.4051(2) 0.0706(17) Uiso 0.34 1 d PD E 1
B16B B 0.8201(4) 0.7008(5) 0.4677(4) 0.049(3) Uiso 0.33 1 d PD F 2
F17B F 0.7748(3) 0.7273(4) 0.4706(3) 0.079(2) Uiso 0.33 1 d PD F 2
F18B F 0.8155(3) 0.6417(3) 0.4441(3) 0.0714(19) Uiso 0.33 1 d PD F 2
F19B F 0.8478(3) 0.7415(4) 0.4425(3) 0.058(2) Uiso 0.33 1 d PD F 2
F20B F 0.8378(3) 0.6862(4) 0.5117(2) 0.0762(19) Uiso 0.33 1 d PD F 2
B16C B 0.8109(4) 0.7009(5) 0.4500(4) 0.049(3) Uiso 0.33 1 d PD G 3
F17C F 0.7676(2) 0.7302(4) 0.4424(3) 0.0676(17) Uiso 0.33 1 d PD G 3
F18C F 0.8116(3) 0.6656(5) 0.4907(3) 0.089(2) Uiso 0.33 1 d PD G 3
F19C F 0.8478(3) 0.7461(4) 0.4554(4) 0.051(2) Uiso 0.33 1 d PD G 3
F20C F 0.8188(4) 0.6584(5) 0.4159(3) 0.094(3) Uiso 0.33 1 d PD G 3
B21A B 0.4552(6) 0.3473(8) 0.6477(5) 0.070(10) Uiso 0.40 1 d PD H 1
F22A F 0.4521(2) 0.2801(3) 0.6391(2) 0.0646(16) Uiso 0.40 1 d PD H 1
F23A F 0.4827(3) 0.3562(4) 0.6879(2) 0.0758(17) Uiso 0.40 1 d PD H 1
F24A F 0.4094(2) 0.3672(3) 0.6573(3) 0.0554(15) Uiso 0.40 1 d PD H 1
F25A F 0.4708(3) 0.3738(4) 0.6062(2) 0.061(2) Uiso 0.40 1 d PD H 1
B21B B 0.4514(4) 0.3527(6) 0.6422(5) 0.048(5) Uiso 0.40 1 d PD I 2
F22B F 0.4214(3) 0.3153(5) 0.6157(3) 0.112(3) Uiso 0.40 1 d PD I 2
F23B F 0.4869(3) 0.3137(4) 0.6630(3) 0.0871(19) Uiso 0.40 1 d PD I 2
F24B F 0.4259(3) 0.3822(3) 0.6750(2) 0.0776(17) Uiso 0.40 1 d PD I 2
F25B F 0.4733(3) 0.3973(4) 0.6162(2) 0.0650(19) Uiso 0.40 1 d PD I 2
B21C B 0.4564(5) 0.3508(6) 0.6542(5) 0.026(5) Uiso 0.20 1 d PD J 3
F22C F 0.4663(4) 0.2854(4) 0.6528(4) 0.047(2) Uiso 0.20 1 d PD J 3
F23C F 0.4721(5) 0.3843(7) 0.6899(4) 0.077(4) Uiso 0.20 1 d PD J 3
F24C F 0.4054(3) 0.3606(5) 0.6419(4) 0.045(3) Uiso 0.20 1 d PD J 3
F25C F 0.4798(4) 0.3761(6) 0.6165(4) 0.034(2) Uiso 0.20 1 d PD J 3
B126 B 0.5006(5) 0.0739(7) 0.7131(5) 0.109(5) Uiso 0.50 1 d PD . 1
F127 F 0.5180(3) 0.1307(3) 0.7241(2) 0.1047(19) Uiso 0.50 1 d PD K 1
F128 F 0.4519(3) 0.0674(4) 0.7272(3) 0.109(2) Uiso 0.50 1 d PD . 1
F129 F 0.4990(4) 0.0617(5) 0.6680(3) 0.143(3) Uiso 0.50 1 d PD L 1
F130 F 0.5256(2) 0.0271(3) 0.7415(2) 0.0872(15) Uiso 0.50 1 d PD . 1
C31A C 0.4397(6) 0.1567(8) 0.6484(5) 0.128(5) Uiso 0.50 1 d PD M 1
H31A H 0.4729 0.1679 0.6563 0.191 Uiso 0.50 1 calc PR M 1
H31B H 0.4275 0.1299 0.6727 0.191 Uiso 0.50 1 calc PR M 1
H31C H 0.4205 0.1957 0.6452 0.191 Uiso 0.50 1 calc PR M 1
C32A C 0.4367(4) 0.1211(5) 0.6042(4) 0.074(2) Uiso 0.50 1 d PD M 1
N33A N 0.4386(4) 0.0954(5) 0.5710(3) 0.084(3) Uiso 0.50 1 d PD M 1
C31B C 0.4608(9) 0.1245(12) 0.6692(5) 0.085(5) Uiso 0.25 1 d PD N 2
H31D H 0.4359 0.1024 0.6853 0.128 Uiso 0.25 1 calc PR N 2
H31E H 0.4606 0.1700 0.6770 0.128 Uiso 0.25 1 calc PR N 2
H31F H 0.4919 0.1062 0.6786 0.128 Uiso 0.25 1 calc PR N 2
C32B C 0.4519(5) 0.1167(7) 0.6193(4) 0.048(3) Uiso 0.25 1 d PD N 2
N33B N 0.4496(6) 0.1038(9) 0.5813(5) 0.064(4) Uiso 0.25 1 d PD N 2
C134 C 0.3389(5) 0.2206(6) 0.5821(4) 0.097(3) Uiso 0.50 1 d P . .
H13A H 0.3669 0.2468 0.5905 0.146 Uiso 0.50 1 calc PR . .
H13B H 0.3114 0.2483 0.5752 0.146 Uiso 0.50 1 calc PR . .
H13C H 0.3450 0.1948 0.5550 0.146 Uiso 0.50 1 calc PR . .
C135 C 0.3288(3) 0.1777(5) 0.6212(3) 0.071(2) Uiso 0.50 1 d P . .
N136 N 0.3244(3) 0.1437(4) 0.6492(3) 0.0706(18) Uiso 0.50 1 d P . .
C37A C 0.7727(7) 0.2867(7) 0.8309(6) 0.129(5) Uiso 0.50 1 d PD O 1
H37A H 0.7446 0.2594 0.8262 0.194 Uiso 0.50 1 calc PR O 1
H37B H 0.7810 0.2908 0.8638 0.194 Uiso 0.50 1 calc PR O 1
H37C H 0.7995 0.2675 0.8157 0.194 Uiso 0.50 1 calc PR O 1
C38A C 0.7623(4) 0.3513(5) 0.8108(4) 0.079(2) Uiso 0.50 1 d PD O 1
N39C N 0.7474(7) 0.3984(8) 0.7984(7) 0.118(6) Uiso 0.50 1 d PD O 1
C37B C 0.7079(6) 0.3067(8) 0.8222(6) 0.143(6) Uiso 0.50 1 d PD P 2
H37D H 0.6930 0.2854 0.7951 0.214 Uiso 0.50 1 calc PR P 2
H37E H 0.6832 0.3199 0.8426 0.214 Uiso 0.50 1 calc PR P 2
H37F H 0.7298 0.2771 0.8385 0.214 Uiso 0.50 1 calc PR P 2
C38B C 0.7338(5) 0.3623(6) 0.8079(5) 0.096(3) Uiso 0.50 1 d PD P 2
N39D N 0.7564(4) 0.4046(4) 0.7946(4) 0.063(2) Uiso 0.50 1 d PD P 2
C40C C 0.5805(5) 0.3275(6) 0.1160(5) 0.109(4) Uiso 0.50 1 d PD Q 1
H40C H 0.5516 0.3262 0.0957 0.163 Uiso 0.50 1 calc PR Q 1
H40D H 0.5816 0.2897 0.1360 0.163 Uiso 0.50 1 calc PR Q 1
H40E H 0.6086 0.3279 0.0976 0.163 Uiso 0.50 1 calc PR Q 1
C41C C 0.5802(4) 0.3832(5) 0.1434(4) 0.084(3) Uiso 0.50 1 d PD Q 1
N42C N 0.5821(4) 0.4350(6) 0.1600(4) 0.084(2) Uiso 0.50 1 d PD Q 1
C40D C 0.6106(6) 0.3681(7) 0.1884(5) 0.060(3) Uiso 0.25 1 d PD R 2
H40F H 0.6302 0.3450 0.1671 0.090 Uiso 0.25 1 calc PR R 2
H40G H 0.5938 0.3374 0.2071 0.090 Uiso 0.25 1 calc PR R 2
H40H H 0.6310 0.3953 0.2085 0.090 Uiso 0.25 1 calc PR R 2
C41D C 0.5761(8) 0.4074(12) 0.1625(9) 0.089(6) Uiso 0.25 1 d PD R 2
N42D N 0.5709(8) 0.4586(9) 0.1461(7) 0.099(6) Uiso 0.25 1 d PD R 2

loop_
_atom_site_aniso_label
_atom_site_aniso_U_11
_atom_site_aniso_U_22
_atom_site_aniso_U_33
_atom_site_aniso_U_23
_atom_site_aniso_U_13
_atom_site_aniso_U_12
Fe1 0.0651(3) 0.0375(3) 0.0584(3) 0.00169(19) 0.0137(2) 0.00726(19)
Fe2 0.0426(3) 0.0399(3) 0.0636(3) 0.00455(19) 0.0095(2) 0.00225(17)
Fe3 0.0569(3) 0.0434(3) 0.0626(3) 0.0027(2) 0.0174(2) -0.0028(2)
Fe4 0.0463(3) 0.0379(3) 0.0658(3) -0.00032(19) 0.0128(2) -0.00297(17)
Fe5 0.0414(3) 0.0348(3) 0.0661(4) 0.0036(3) 0.0146(3) 0.0015(2)
O6 0.0458(12) 0.0384(11) 0.0761(16) 0.0035(10) 0.0230(11) 0.0013(9)
O7 0.0431(11) 0.0472(12) 0.0648(14) 0.0028(11) 0.0120(10) 0.0029(9)
O8 0.0507(13) 0.0353(11) 0.0687(15) 0.0043(10) 0.0087(11) -0.0020(9)
O9 0.0443(12) 0.0422(12) 0.0700(15) 0.0058(10) 0.0126(11) 0.0020(9)
C10 0.0517(18) 0.0438(17) 0.064(2) -0.0005(14) 0.0170(15) 0.0098(13)
N11 0.0696(19) 0.0424(15) 0.0598(17) 0.0005(12) 0.0111(14) 0.0137(13)
C12 0.087(3) 0.047(2) 0.068(2) -0.0054(16) 0.002(2) 0.0227(19)
C13 0.079(3) 0.060(2) 0.076(3) -0.0089(19) -0.011(2) 0.022(2)
C14 0.0542(19) 0.057(2) 0.066(2) -0.0055(16) 0.0085(16) 0.0085(16)
N15 0.0462(14) 0.0469(15) 0.0705(18) -0.0007(13) 0.0150(13) 0.0045(11)
N21 0.0578(18) 0.0569(19) 0.074(2) -0.0090(15) 0.0043(15) 0.0044(14)
N22 0.0588(18) 0.0548(18) 0.075(2) -0.0037(15) 0.0129(15) -0.0022(14)
C23 0.073(3) 0.064(3) 0.085(3) -0.012(2) 0.017(2) -0.014(2)
C24 0.060(2) 0.097(4) 0.088(3) -0.022(3) 0.007(2) -0.012(2)
C25 0.057(2) 0.086(3) 0.083(3) -0.015(2) -0.001(2) 0.006(2)
O26 0.0697(16) 0.0407(12) 0.0718(16) 0.0064(11) 0.0197(13) -0.0038(11)
C27 0.065(2) 0.0422(17) 0.0572(19) 0.0050(14) 0.0128(15) -0.0029(15)
N28 0.0625(17) 0.0439(15) 0.0539(15) 0.0050(11) 0.0116(13) -0.0001(12)
C29 0.0581(19) 0.0478(18) 0.0564(18) 0.0028(14) 0.0125(15) -0.0004(14)
C30 0.062(2) 0.0506(19) 0.066(2) -0.0071(16) 0.0180(17) -0.0073(16)
C31 0.064(2) 0.0493(19) 0.061(2) -0.0073(15) 0.0179(16) -0.0048(15)
N32 0.0677(19) 0.0480(16) 0.0591(17) -0.0018(13) 0.0205(14) -0.0076(13)
N33 0.0573(16) 0.0478(16) 0.0624(17) 0.0042(12) 0.0151(13) 0.0002(12)
N34 0.0596(17) 0.0441(15) 0.0653(17) 0.0050(12) 0.0178(14) 0.0051(12)
C35 0.0532(19) 0.060(2) 0.067(2) 0.0077(17) 0.0142(16) 0.0066(16)
C36 0.053(2) 0.064(2) 0.079(3) 0.0045(19) 0.0112(18) -0.0022(17)
C37 0.057(2) 0.057(2) 0.075(2) -0.0011(18) 0.0093(18) -0.0054(16)
O43 0.0461(11) 0.0400(11) 0.0587(13) -0.0013(9) 0.0158(10) 0.0021(9)
C44 0.0471(16) 0.0307(13) 0.0614(19) 0.0024(12) 0.0169(14) -0.0050(11)
N45 0.0515(15) 0.0355(13) 0.0667(17) 0.0002(11) 0.0213(13) -0.0005(11)
C46 0.0594(19) 0.0319(14) 0.068(2) 0.0015(13) 0.0268(16) 0.0010(13)
C47 0.0552(19) 0.0392(16) 0.074(2) 0.0022(14) 0.0264(16) 0.0042(13)
C48 0.0485(17) 0.0368(15) 0.073(2) 0.0063(14) 0.0195(15) -0.0026(12)
N49 0.0431(13) 0.0357(13) 0.0682(17) 0.0006(11) 0.0182(12) -0.0016(10)
N55 0.0440(14) 0.0449(15) 0.0743(19) 0.0046(13) 0.0191(13) 0.0013(11)
N56 0.0420(14) 0.0457(15) 0.086(2) 0.0020(14) 0.0076(13) -0.0041(11)
C57 0.0459(18) 0.057(2) 0.101(3) 0.003(2) 0.0026(19) -0.0047(15)
C58 0.0468(19) 0.067(3) 0.098(3) 0.008(2) 0.012(2) 0.0059(17)
C59 0.054(2) 0.059(2) 0.088(3) 0.0080(19) 0.025(2) 0.0088(16)
O60 0.0431(11) 0.0445(12) 0.0680(14) 0.0061(10) 0.0180(10) 0.0048(9)
C61 0.0446(15) 0.0316(14) 0.0652(19) 0.0024(12) 0.0149(14) 0.0021(11)
N62 0.0438(13) 0.0373(13) 0.0627(16) 0.0054(11) 0.0152(12) 0.0046(10)
C63 0.0489(16) 0.0347(14) 0.0619(18) 0.0035(13) 0.0174(14) 0.0031(12)
C64 0.0449(16) 0.0421(16) 0.0634(19) 0.0019(14) 0.0148(14) -0.0005(12)
C65 0.0423(15) 0.0377(15) 0.067(2) -0.0006(13) 0.0133(14) -0.0057(12)
N66 0.0462(14) 0.0372(13) 0.0617(16) 0.0018(11) 0.0145(12) -0.0037(10)
N67 0.0519(15) 0.0414(14) 0.0580(15) 0.0042(11) 0.0130(12) 0.0050(11)
N68 0.0593(17) 0.0393(14) 0.0652(17) 0.0011(12) 0.0109(14) 0.0047(12)
C69 0.082(3) 0.0452(18) 0.060(2) -0.0011(15) 0.0107(18) 0.0051(17)
C70 0.090(3) 0.054(2) 0.070(2) -0.0015(18) 0.030(2) 0.004(2)
C71 0.062(2) 0.051(2) 0.070(2) 0.0052(16) 0.0275(18) -0.0008(16)
N72 0.0483(15) 0.0520(16) 0.0695(19) 0.0053(13) 0.0108(13) -0.0097(12)
N73 0.0540(17) 0.0528(17) 0.0639(18) 0.0013(13) 0.0077(13) -0.0073(13)
C74 0.053(2) 0.075(3) 0.077(3) 0.005(2) 0.0020(18) -0.0139(18)
C75 0.052(2) 0.105(4) 0.088(3) 0.018(3) 0.003(2) -0.029(2)
C76 0.0484(19) 0.080(3) 0.081(3) 0.013(2) 0.0090(18) -0.0187(18)
O77 0.0477(12) 0.0412(12) 0.0651(15) 0.0029(10) 0.0116(10) 0.0013(9)
C78 0.0431(16) 0.0429(16) 0.063(2) 0.0018(14) 0.0095(14) 0.0003(12)
N79 0.0640(18) 0.0457(15) 0.0634(18) 0.0037(13) 0.0095(14) -0.0031(13)
C80 0.103(3) 0.045(2) 0.070(2) 0.0090(17) 0.014(2) -0.005(2)
C81 0.096(3) 0.053(2) 0.065(2) -0.0030(17) 0.000(2) -0.002(2)
C82 0.0540(18) 0.0431(17) 0.071(2) -0.0022(15) 0.0074(16) 0.0007(14)
N83 0.0459(14) 0.0433(14) 0.0655(17) 0.0002(12) 0.0101(12) -0.0001(11)
N89 0.0584(17) 0.0481(16) 0.0692(19) -0.0038(14) 0.0056(14) -0.0030(13)
N90 0.0554(16) 0.0445(16) 0.0739(19) -0.0026(13) 0.0119(14) -0.0040(12)
C91 0.057(2) 0.049(2) 0.094(3) -0.0156(18) 0.020(2) -0.0098(16)
C92 0.061(2) 0.073(3) 0.084(3) -0.023(2) 0.010(2) -0.0153(19)
C93 0.061(2) 0.076(3) 0.078(3) -0.010(2) 0.003(2) -0.0018(19)
O94 0.0508(12) 0.0367(11) 0.0692(15) 0.0056(10) 0.0155(11) 0.0019(9)
C95 0.0464(16) 0.0371(15) 0.0636(19) -0.0010(13) 0.0085(14) -0.0025(12)
N96 0.0509(15) 0.0347(13) 0.0684(18) 0.0028(12) 0.0056(13) -0.0013(11)
C97 0.0524(18) 0.0350(15) 0.071(2) 0.0051(14) 0.0042(15) 0.0007(13)
C98 0.057(2) 0.0389(17) 0.077(2) 0.0085(15) 0.0088(17) -0.0022(14)
C99 0.0468(17) 0.0395(16) 0.068(2) 0.0021(14) 0.0093(14) -0.0052(12)
N100 0.0483(14) 0.0375(13) 0.0631(16) -0.0003(11) 0.0108(12) -0.0036(10)
N106 0.0534(16) 0.0457(15) 0.0697(18) 0.0069(13) 0.0106(13) -0.0071(12)
N107 0.0521(16) 0.0422(15) 0.0695(18) -0.0016(12) 0.0108(13) -0.0076(12)
C108 0.059(2) 0.051(2) 0.081(3) -0.0033(17) 0.0194(18) -0.0141(16)
C109 0.074(3) 0.067(3) 0.078(3) 0.018(2) 0.020(2) -0.011(2)
C110 0.068(2) 0.053(2) 0.082(3) 0.0165(19) 0.014(2) -0.0036(17)
F112 0.136(4) 0.188(6) 0.182(5) 0.030(4) -0.021(4) 0.021(4)

loop_
_atom_type_symbol
_atom_type_description
_atom_type_scat_dispersion_real
_atom_type_scat_dispersion_imag
_atom_type_scat_source
C C 0.0032 0.0015 'International Tables Vol C Tables 4.2.6.8 and 6.1.1.4'
H H 0.0000 0.0000 'International Tables Vol C Tables 4.2.6.8 and 6.1.1.4'
B B 0.0013 0.0006 'International Tables Vol C Tables 4.2.6.8 and 6.1.1.4'
N N 0.0060 0.0030 'International Tables Vol C Tables 4.2.6.8 and 6.1.1.4'
O O 0.0108 0.0057 'International Tables Vol C Tables 4.2.6.8 and 6.1.1.4'
F F 0.0167 0.0096 'International Tables Vol C Tables 4.2.6.8 and 6.1.1.4'
Fe Fe 0.3525 0.8017 'International Tables Vol C Tables 4.2.6.8 and 6.1.1.4'

loop_
_geom_angle_atom_site_label_1
_geom_angle_atom_site_label_2
_geom_angle_atom_site_label_3
_geom_angle
_geom_angle_site_symmetry_1
_geom_angle_site_symmetry_3
N11 Fe1 N17B 74.5(2) . .
N17A Fe1 N11 82.4(2) . .
N17A Fe1 N28 84.9(2) . .
N17A Fe1 N34 91.2(2) . .
N17A Fe1 N45 172.5(2) . .
N17A Fe1 N51A 98.6(3) . .
N17A Fe1 N51B 89.9(3) . .
N28 Fe1 N11 102.40(13) . .
N28 Fe1 N17B 81.6(2) . .
N34 Fe1 N11 173.19(13) . .
N34 Fe1 N17B 99.4(2) . .
N34 Fe1 N28 79.27(13) . .
N34 Fe1 N45 85.44(13) . .
N34 Fe1 N51A 88.7(2) . .
N45 Fe1 N11 100.62(12) . .
N45 Fe1 N17B 174.9(2) . .
N45 Fe1 N28 101.01(12) . .
N51A Fe1 N11 90.0(2) . .
N51A Fe1 N17B 103.6(3) . .
N51A Fe1 N28 167.5(2) . .
N51A Fe1 N45 74.7(2) . .
N51B Fe1 N11 83.2(3) . .
N51B Fe1 N17B 94.2(3) . .
N51B Fe1 N28 171.7(2) . .
N51B Fe1 N34 94.5(3) . .
N51B Fe1 N45 83.8(3) . .
N15 Fe2 N22 74.57(13) . .
N15 Fe2 N62 108.18(11) . .
N15 Fe2 N96 104.25(11) . .
N22 Fe2 N62 173.56(12) . .
N22 Fe2 N96 81.30(13) . .
N68 Fe2 N15 84.72(11) . .
N68 Fe2 N22 100.02(13) . .
N68 Fe2 N62 74.69(12) . .
N68 Fe2 N96 170.91(11) . .
N96 Fe2 N62 103.33(12) . .
N02A Fe2 N15 162.5(3) . .
N02A Fe2 N22 88.5(3) . .
N02A Fe2 N62 88.3(2) . .
N02A Fe2 N68 94.4(2) . .
N02A Fe2 N96 76.6(2) . .
N02B Fe2 N15 171.5(2) . .
N02B Fe2 N22 97.0(2) . .
N02B Fe2 N62 80.2(2) . .
N02B Fe2 N68 96.4(2) . .
N02B Fe2 N96 74.5(2) . .
N32 Fe3 N39A 72.8(2) 7_656 7_656
N32 Fe3 N73 166.70(12) 7_656 .
N32 Fe3 N79 108.97(12) 7_656 .
N32 Fe3 N85B 94.0(2) 7_656 .
N39A Fe3 N85B 101.9(3) 7_656 .
N39B Fe3 N32 75.2(2) 7_656 7_656
N39B Fe3 N66 89.2(2) 7_656 .
N39B Fe3 N73 91.6(2) 7_656 .
N39B Fe3 N79 167.2(3) 7_656 .
N39B Fe3 N85B 94.2(3) 7_656 .
N66 Fe3 N32 107.96(12) . 7_656
N66 Fe3 N39A 82.8(2) . 7_656
N66 Fe3 N73 72.87(12) . .
N66 Fe3 N79 100.66(11) . .
N66 Fe3 N85B 157.9(2) . .
N73 Fe3 N39A 94.3(2) . 7_656
N73 Fe3 N85B 85.2(2) . .
N79 Fe3 N39A 175.1(3) . 7_656
N79 Fe3 N73 83.58(12) . .
N79 Fe3 N85B 73.6(2) . .
N85A Fe3 N32 83.8(3) . 7_656
N85A Fe3 N39A 100.8(3) . 7_656
N85A Fe3 N39B 93.7(3) . 7_656
N85A Fe3 N66 168.2(3) . .
N85A Fe3 N73 95.6(3) . .
N85A Fe3 N79 75.1(2) . .
N56 Fe4 N49 73.64(12) 7_656 7_656
N56 Fe4 N90 93.88(13) 7_656 7_656
N56 Fe4 N100 168.81(11) 7_656 .
N83 Fe4 N49 108.17(11) 7_656 7_656
N83 Fe4 N56 83.44(12) 7_656 7_656
N83 Fe4 N90 73.41(12) 7_656 7_656
N83 Fe4 N100 106.51(11) 7_656 .
N83 Fe4 N107 168.99(12) 7_656 .
N90 Fe4 N49 166.93(11) 7_656 7_656
N100 Fe4 N49 107.15(11) . 7_656
N100 Fe4 N90 84.33(12) . 7_656
N107 Fe4 N49 81.85(11) . 7_656
N107 Fe4 N56 95.40(12) . 7_656
N107 Fe4 N90 95.80(12) . 7_656
N107 Fe4 N100 73.85(11) . .
O6 Fe5 O6 180.00 . 7_656
O6 Fe5 O7 90.36(10) . 7_656
O6 Fe5 O7 89.64(10) . .
O6 Fe5 O8 89.71(10) . .
O6 Fe5 O8 90.29(10) . 7_656
O7 Fe5 O7 180.00 7_656 .
O8 Fe5 O7 90.07(11) . .
O8 Fe5 O7 89.93(11) . 7_656
O8 Fe5 O8 180.00 . 7_656
Fe5 O6 H6A 122(3) . .
Fe5 O6 H6B 117(3) . .
H6A O6 H6B 120.4(19) . .
Fe5 O7 H7A 120(3) . .
Fe5 O7 H7B 120(3) . .
H7A O7 H7B 120.3(19) . .
Fe5 O8 H8A 126(2) . .
Fe5 O8 H8B 115(2) . .
H8A O8 H8B 119.1(19) . .
O9 C10 N11 121.0(3) . .
O9 C10 N15 119.4(3) . .
N15 C10 N11 119.6(3) . .
C10 N11 Fe1 126.9(3) . .
C12 N11 Fe1 115.5(3) . .
C12 N11 C10 117.4(3) . .
N11 C12 C13 125.8(4) . .
N11 C12 N16A 108.3(5) . .
N11 C12 N16B 120.9(5) . .
C13 C12 N16A 124.9(5) . .
N16B C12 C13 113.0(5) . .
C12 C13 H13 123.3 . .
C14 C13 C12 113.3(4) . .
C14 C13 H13 123.3 . .
C13 C14 N21 120.6(4) . .
N15 C14 C13 124.6(4) . .
N15 C14 N21 114.9(3) . .
C10 N15 Fe2 123.1(2) . .
C14 N15 Fe2 117.4(3) . .
C14 N15 C10 119.2(3) . .
N17A N16A C12 119.1(6) . .
C20A N16A C12 128.6(7) . .
C20A N16A N17A 111.5(7) . .
N16A N17A Fe1 114.3(5) . .
C18A N17A Fe1 141.5(6) . .
C18A N17A N16A 103.7(7) . .
N17A C18A H18A 124.6 . .
N17A C18A C19A 110.7(8) . .
C19A C18A H18A 124.6 . .
C18A C19A H19A 126.6 . .
C20A C19A C18A 106.9(8) . .
C20A C19A H19A 126.6 . .
N16A C20A C19A 107.3(9) . .
N16A C20A H20A 126.4 . .
C19A C20A H20A 126.4 . .
N17B N16B C12 111.9(7) . .
C20B N16B C12 137.9(8) . .
C20B N16B N17B 110.1(7) . .
N16B N17B Fe1 114.6(5) . .
C18B N17B Fe1 135.5(7) . .
C18B N17B N16B 106.8(8) . .
N17B C18B H18B 125.1 . .
N17B C18B C19B 109.9(9) . .
C19B C18B H18B 125.1 . .
C18B C19B H19B 126.8 . .
C20B C19B C18B 106.4(9) . .
C20B C19B H19B 126.8 . .
N16B C20B C19B 106.7(9) . .
N16B C20B H20B 126.6 . .
C19B C20B H20B 126.6 . .
N22 N21 C14 117.3(3) . .
C25 N21 C14 131.1(4) . .
C25 N21 N22 111.4(4) . .
N21 N22 Fe2 113.5(2) . .
C23 N22 Fe2 135.8(3) . .
C23 N22 N21 104.2(4) . .
N22 C23 H23 124.3 . .
N22 C23 C24 111.4(4) . .
C24 C23 H23 124.3 . .
C23 C24 H24 127.3 . .
C25 C24 C23 105.4(4) . .
C25 C24 H24 127.3 . .
N21 C25 H25 126.2 . .
C24 C25 N21 107.7(4) . .
C24 C25 H25 126.2 . .
O26 C27 N28 120.6(3) . .
O26 C27 N32 119.2(3) . .
N32 C27 N28 120.2(3) . .
C27 N28 Fe1 127.1(2) . .
C29 N28 Fe1 115.2(2) . .
C29 N28 C27 117.1(3) . .
N28 C29 C30 125.4(3) . .
N28 C29 N33 113.5(3) . .
C30 C29 N33 121.0(3) . .
C29 C30 H30 123.1 . .
C29 C30 C31 113.8(3) . .
C31 C30 H30 123.1 . .
C30 C31 N38A 120.5(4) . .
C30 C31 N38B 119.6(4) . .
N32 C31 C30 125.1(3) . .
N32 C31 N38A 114.1(4) . .
N32 C31 N38B 114.1(4) . .
C27 N32 Fe3 123.6(2) . 7_656
C31 N32 Fe3 117.9(3) . 7_656
C31 N32 C27 118.1(3) . .
N34 N33 C29 117.9(3) . .
N34 N33 C37 110.1(3) . .
C37 N33 C29 131.9(3) . .
N33 N34 Fe1 113.8(2) . .
C35 N34 Fe1 139.8(3) . .
C35 N34 N33 106.2(3) . .
N34 C35 H35 124.6 . .
N34 C35 C36 110.9(3) . .
C36 C35 H35 124.6 . .
C35 C36 H36 127.0 . .
C37 C36 C35 106.0(4) . .
C37 C36 H36 127.0 . .
N33 C37 C36 106.8(4) . .
N33 C37 H37 126.6 . .
C36 C37 H37 126.6 . .
N39A N38A C31 120.1(6) . .
C42A N38A C31 132.5(6) . .
C42A N38A N39A 106.7(7) . .
N38A N39A Fe3 111.5(6) . 7_656
C40A N39A Fe3 135.8(7) . 7_656
C40A N39A N38A 111.6(8) . .
N39A C40A H40A 125.9 . .
N39A C40A C41A 108.2(8) . .
C41A C40A H40A 125.9 . .
C40A C41A H41A 127.7 . .
C40A C41A C42A 104.5(7) . .
C42A C41A H41A 127.7 . .
N38A C42A C41A 108.9(7) . .
N38A C42A H42A 125.5 . .
C41A C42A H42A 125.5 . .
N39B N38B C31 117.2(6) . .
N39B N38B C42B 115.4(7) . .
C42B N38B C31 127.2(6) . .
N38B N39B Fe3 114.9(6) . 7_656
N38B N39B C40B 100.9(8) . .
C40B N39B Fe3 143.3(7) . 7_656
N39B C40B H40B 123.5 . .
N39B C40B C41B 112.9(10) . .
C41B C40B H40B 123.5 . .
C40B C41B H41B 127.3 . .
C42B C41B C40B 105.5(9) . .
C42B C41B H41B 127.3 . .
N38B C42B H42B 127.4 . .
C41B C42B N38B 105.1(8) . .
C41B C42B H42B 127.4 . .
O43 C44 N45 120.2(3) . .
O43 C44 N49 119.3(3) . .
N45 C44 N49 120.5(3) . .
C44 N45 Fe1 127.4(2) . .
C46 N45 Fe1 115.2(3) . .
C46 N45 C44 117.2(3) . .
N45 C46 C47 124.8(3) . .
N45 C46 N50B 109.9(4) . .
C47 C46 N50B 125.3(4) . .
N50A C46 N45 119.8(5) . .
N50A C46 C47 115.1(5) . .
C46 C47 H47 123.0 . .
C48 C47 C46 114.1(3) . .
C48 C47 H47 123.0 . .
C47 C48 N55 120.7(3) . .
N49 C48 C47 124.6(4) . .
N49 C48 N55 114.6(3) . .
C44 N49 Fe4 123.2(2) . 7_656
C48 N49 Fe4 117.4(3) . 7_656
C48 N49 C44 118.7(3) . .
C46 N50A N51A 113.0(6) . .
C46 N50A C54A 139.9(8) . .
C54A N50A N51A 107.0(7) . .
N50A N51A Fe1 116.9(5) . .
C52A N51A Fe1 135.4(7) . .
C52A N51A N50A 107.6(7) . .
N51A C52A H52A 125.9 . .
N51A C52A C53A 108.2(9) . .
C53A C52A H52A 125.9 . .
C52A C53A H53A 126.7 . .
C54A C53A C52A 106.6(8) . .
C54A C53A H53A 126.7 . .
N50A C54A H54A 124.7 . .
C53A C54A N50A 110.6(8) . .
C53A C54A H54A 124.7 . .
N51B N50B C46 119.8(6) . .
C54B N50B C46 132.2(8) . .
C54B N50B N51B 108.1(8) . .
N50B N51B Fe1 111.3(5) . .
C52B N51B Fe1 143.4(8) . .
C52B N51B N50B 105.3(8) . .
N51B C52B H52B 124.0 . .
N51B C52B C53B 112.0(9) . .
C53B C52B H52B 124.0 . .
C52B C53B H53B 127.8 . .
C54B C53B C52B 104.3(9) . .
C54B C53B H53B 127.8 . .
N50B C54B H54B 124.8 . .
C53B C54B N50B 110.3(9) . .
C53B C54B H54B 124.8 . .
N56 N55 C48 119.1(3) . .
N56 N55 C59 110.9(3) . .
C59 N55 C48 130.0(4) . .
N55 N56 Fe4 113.9(2) . 7_656
C57 N56 Fe4 139.8(3) . 7_656
C57 N56 N55 104.8(3) . .
N56 C57 H57 124.2 . .
N56 C57 C58 111.6(4) . .
C58 C57 H57 124.2 . .
C57 C58 H58 127.0 . .
C59 C58 C57 106.0(4) . .
C59 C58 H58 127.0 . .
N55 C59 H59 126.7 . .
C58 C59 N55 106.6(4) . .
C58 C59 H59 126.7 . .
O60 C61 N62 120.5(3) . .
O60 C61 N66 118.8(3) . .
N66 C61 N62 120.6(3) . .
C61 N62 Fe2 124.6(2) . .
C63 N62 Fe2 117.3(2) . .
C63 N62 C61 117.7(3) . .
N62 C63 C64 125.6(3) . .
N62 C63 N67 114.0(3) . .
C64 C63 N67 120.3(3) . .
C63 C64 H64 123.4 . .
C63 C64 C65 113.2(3) . .
C65 C64 H64 123.4 . .
C64 C65 N72 120.7(3) . .
N66 C65 C64 124.8(3) . .
N66 C65 N72 114.4(3) . .
C61 N66 Fe3 123.3(2) . .
C65 N66 Fe3 118.6(2) . .
C65 N66 C61 118.1(3) . .
N68 N67 C63 119.1(3) . .
N68 N67 C71 111.7(3) . .
C71 N67 C63 129.2(3) . .
N67 N68 Fe2 114.1(2) . .
C69 N68 Fe2 138.5(3) . .
C69 N68 N67 105.5(3) . .
N68 C69 H69 125.0 . .
N68 C69 C70 110.1(4) . .
C70 C69 H69 125.0 . .
C69 C70 H70 126.8 . .
C71 C70 C69 106.3(4) . .
C71 C70 H70 126.8 . .
N67 C71 H71 126.8 . .
C70 C71 N67 106.4(4) . .
C70 C71 H71 126.8 . .
N73 N72 C65 118.3(3) . .
N73 N72 C76 111.2(3) . .
C76 N72 C65 130.4(3) . .
N72 N73 Fe3 112.8(2) . .
C74 N73 Fe3 138.6(3) . .
C74 N73 N72 105.8(3) . .
N73 C74 H74 125.0 . .
N73 C74 C75 110.1(4) . .
C75 C74 H74 125.0 . .
C74 C75 H75 127.4 . .
C76 C75 C74 105.2(4) . .
C76 C75 H75 127.4 . .
N72 C76 H76 126.1 . .
C75 C76 N72 107.7(4) . .
C75 C76 H76 126.1 . .
O77 C78 N79 120.1(3) . .
O77 C78 N83 119.4(3) . .
N79 C78 N83 120.5(3) . .
C78 N79 Fe3 125.7(3) . .
C80 N79 Fe3 117.0(3) . .
C80 N79 C78 117.3(3) . .
N79 C80 C81 125.7(4) . .
N79 C80 N84A 111.1(4) . .
N79 C80 N84B 117.7(4) . .
C81 C80 N84A 122.5(5) . .
C81 C80 N84B 114.8(5) . .
C80 C81 H81 123.5 . .
C82 C81 C80 113.1(4) . .
C82 C81 H81 123.5 . .
C81 C82 N89 120.0(4) . .
N83 C82 C81 125.6(4) . .
N83 C82 N89 114.4(3) . .
C78 N83 Fe4 123.5(2) . 7_656
C82 N83 Fe4 118.8(2) . 7_656
C82 N83 C78 117.6(3) . .
N85A N84A C80 117.5(6) . .
C88A N84A C80 129.7(7) . .
C88A N84A N85A 111.7(7) . .
N84A N85A Fe3 116.0(5) . .
C86A N85A Fe3 140.3(6) . .
C86A N85A N84A 102.8(7) . .
N85A C86A H86A 123.8 . .
N85A C86A C87A 112.5(9) . .
C87A C86A H86A 123.8 . .
C86A C87A H87A 127.4 . .
C88A C87A C86A 105.3(9) . .
C88A C87A H87A 127.4 . .
N84A C88A H88A 126.2 . .
C87A C88A N84A 107.6(9) . .
C87A C88A H88A 126.2 . .
N85B N84B C80 116.2(6) . .
C88B N84B C80 133.1(6) . .
C88B N84B N85B 110.4(7) . .
N84B N85B Fe3 114.3(5) . .
C86B N85B Fe3 140.2(6) . .
C86B N85B N84B 105.5(7) . .
N85B C86B H86B 125.0 . .
N85B C86B C87B 110.0(8) . .
C87B C86B H86B 125.0 . .
C86B C87B H87B 126.7 . .
C88B C87B C86B 106.7(8) . .
C88B C87B H87B 126.7 . .
N84B C88B H88B 126.3 . .
C87B C88B N84B 107.4(8) . .
C87B C88B H88B 126.3 . .
N90 N89 C82 118.8(3) . .
C93 N89 C82 130.4(4) . .
C93 N89 N90 110.8(3) . .
N89 N90 Fe4 114.6(2) . 7_656
C91 N90 Fe4 139.6(3) . 7_656
C91 N90 N89 105.7(3) . .
N90 C91 H91 124.5 . .
N90 C91 C92 111.0(4) . .
C92 C91 H91 124.5 . .
C91 C92 H92 127.6 . .
C93 C92 C91 104.8(4) . .
C93 C92 H92 127.6 . .
N89 C93 C92 107.8(4) . .
N89 C93 H93 126.1 . .
C92 C93 H93 126.1 . .
O94 C95 N96 120.0(3) . .
O94 C95 N100 120.1(3) . .
N96 C95 N100 119.9(3) . .
C95 N96 Fe2 125.3(2) . .
C97 N96 Fe2 116.5(2) . .
C97 N96 C95 118.1(3) . .
N96 C97 C98 124.6(3) . .
N96 C97 N01A 112.0(4) . .
N96 C97 N01B 116.6(4) . .
C98 C97 N01A 122.4(4) . .
C98 C97 N01B 118.6(4) . .
C97 C98 H98 123.2 . .
C99 C98 C97 113.7(3) . .
C99 C98 H98 123.2 . .
C98 C99 N106 120.1(3) . .
N100 C99 C98 125.3(3) . .
N100 C99 N106 114.6(3) . .
C95 N100 Fe4 123.6(2) . .
C99 N100 Fe4 118.0(2) . .
C99 N100 C95 118.2(3) . .
N02A N01A C97 120.9(6) . .
N02A N01A C05A 109.6(7) . .
C05A N01A C97 128.9(7) . .
N01A N02A Fe2 112.6(6) . .
C03A N02A Fe2 139.2(7) . .
C03A N02A N01A 105.2(8) . .
N02A C03A H03A 123.3 . .
N02A C03A C04A 113.4(9) . .
C04A C03A H03A 123.3 . .
C03A C04A H04A 128.3 . .
C05A C04A C03A 103.4(8) . .
C05A C04A H04A 128.3 . .
N01A C05A C04A 108.4(7) . .
N01A C05A H05A 125.8 . .
C04A C05A H05A 125.8 . .
C97 N01B N02B 115.6(6) . .
C05B N01B C97 132.2(7) . .
C05B N01B N02B 112.2(7) . .
N01B N02B Fe2 115.2(5) . .
C03B N02B Fe2 139.3(6) . .
C03B N02B N01B 104.4(7) . .
N02B C03B H03B 124.8 . .
N02B C03B C04B 110.3(8) . .
C04B C03B H03B 124.8 . .
C03B C04B H04B 126.3 . .
C05B C04B C03B 107.3(9) . .
C05B C04B H04B 126.3 . .
N01B C05B C04B 105.5(8) . .
N01B C05B H05B 127.2 . .
C04B C05B H05B 127.2 . .
N107 N106 C99 118.8(3) . .
C110 N106 C99 129.3(3) . .
C110 N106 N107 111.8(3) . .
N106 N107 Fe4 114.3(2) . .
C108 N107 Fe4 138.9(3) . .
C108 N107 N106 105.0(3) . .
N107 C108 H108 124.5 . .
N107 C108 C109 111.0(4) . .
C109 C108 H108 124.5 . .
C108 C109 H109 127.1 . .
C110 C109 C108 105.8(4) . .
C110 C109 H109 127.1 . .
N106 C110 C109 106.5(4) . .
N106 C110 H110 126.8 . .
C109 C110 H110 126.8 . .
F112 B11A F13A 110.2(11) . .
F112 B11A F14A 109.7(13) . .
F112 B11A F15A 107.0(12) . .
F14A B11A F13A 103.8(12) . .
F15A B11A F13A 117.5(13) . .
F15A B11A F14A 108.5(13) . .
F112 B11B F13B 99.7(9) . .
F112 B11B F14B 111.2(10) . .
F13B B11B F14B 107.8(10) . .
F15B B11B F112 119.8(10) . .
F15B B11B F13B 105.7(10) . .
F15B B11B F14B 111.3(10) . .
F18A B16A F17A 108.0(8) . .
F18A B16A F20A 107.4(8) . .
F19A B16A F17A 109.8(8) . .
F19A B16A F18A 113.3(8) . .
F19A B16A F20A 112.2(8) . .
F20A B16A F17A 105.8(7) . .
F17B B16B F18B 108.6(9) . .
F19B B16B F17B 109.2(9) . .
F19B B16B F18B 108.5(9) . .
F20B B16B F17B 108.4(9) . .
F20B B16B F18B 105.9(8) . .
F20B B16B F19B 116.1(9) . .
F17C B16C F18C 110.0(9) . .
F17C B16C F19C 111.1(9) . .
F18C B16C F19C 106.5(10) . .
F20C B16C F17C 110.8(10) . .
F20C B16C F18C 106.2(9) . .
F20C B16C F19C 112.0(10) . .
F23A B21A F22A 107.8(11) . .
F23A B21A F24A 105.7(11) . .
F23A B21A F25A 118.9(12) . .
F24A B21A F22A 106.2(11) . .
F24A B21A F25A 112.8(12) . .
F25A B21A F22A 104.8(10) . .
F22B B21B F23B 108.3(9) . .
F22B B21B F24B 108.9(9) . .
F22B B21B F25B 111.2(11) . .
F24B B21B F23B 110.4(10) . .
F25B B21B F23B 107.7(9) . .
F25B B21B F24B 110.2(9) . .
F22C B21C F24C 108.9(10) . .
F22C B21C F25C 104.0(11) . .
F23C B21C F22C 119.3(13) . .
F23C B21C F24C 113.4(12) . .
F23C B21C F25C 105.3(11) . .
F25C B21C F24C 104.3(11) . .
F127 B126 F128 110.9(10) . .
F127 B126 F129 113.8(11) . .
F127 B126 F130 108.1(10) . .
F129 B126 F128 106.1(10) . .
F129 B126 F130 115.1(11) . .
F130 B126 F128 102.1(9) . .
N33A C32A C31A 173.7(14) . .
H31D C31B H31E 109.5 . .
H31D C31B H31F 109.5 . .
H31E C31B H31F 109.5 . .
C32B C31B H31D 109.5 . .
C32B C31B H31E 109.5 . .
C32B C31B H31F 109.5 . .
N33B C32B C31B 170.2(19) . .
H13A C134 H13B 109.5 . .
H13A C134 H13C 109.5 . .
H13B C134 H13C 109.5 . .
C135 C134 H13A 109.5 . .
C135 C134 H13B 109.5 . .
C135 C134 H13C 109.5 . .
N136 C135 C134 174.7(11) . .
N39C C38A C37A 168.8(17) . .
H37D C37B H37E 109.5 . .
H37D C37B H37F 109.5 . .
H37E C37B H37F 109.5 . .
C38B C37B H37D 109.5 . .
C38B C37B H37E 109.5 . .
C38B C37B H37F 109.5 . .
N39D C38B C37B 175.6(16) . .
N42C C41C C40C 169.2(14) . .
H40F C40D H40G 109.5 . .
H40F C40D H40H 109.5 . .
H40G C40D H40H 109.5 . .
C41D C40D H40F 109.5 . .
C41D C40D H40G 109.5 . .
C41D C40D H40H 109.5 . .
N42D C41D C40D 142(3) . .

loop_
_geom_bond_atom_site_label_1
_geom_bond_atom_site_label_2
_geom_bond_distance
_geom_bond_site_symmetry_2
Fe1 N11 2.066(3) .
Fe1 N17A 1.854(7) .
Fe1 N17B 2.184(8) .
Fe1 N28 2.055(3) .
Fe1 N34 1.989(3) .
Fe1 N45 2.053(3) .
Fe1 N51A 2.034(7) .
Fe1 N51B 1.951(8) .
Fe2 N15 2.156(3) .
Fe2 N22 2.159(4) .
Fe2 N62 2.171(3) .
Fe2 N68 2.152(3) .
Fe2 N96 2.166(3) .
Fe2 N02A 2.128(8) .
Fe2 N02B 2.140(7) .
Fe3 N32 2.179(3) 7_656
Fe3 N39A 2.242(9) 7_656
Fe3 N39B 2.160(8) 7_656
Fe3 N66 2.168(3) .
Fe3 N73 2.225(3) .
Fe3 N79 2.201(3) .
Fe3 N85A 2.041(8) .
Fe3 N85B 2.264(8) .
Fe4 N49 2.200(3) 7_656
Fe4 N56 2.192(3) 7_656
Fe4 N83 2.179(3) 7_656
Fe4 N90 2.192(4) 7_656
Fe4 N100 2.192(3) .
Fe4 N107 2.182(3) .
Fe5 O6 1.993(2) .
Fe5 O7 2.005(2) .
Fe5 O8 1.996(3) .
O6 H6A 0.900(10) .
O6 H6B 0.900(10) .
O7 H7A 0.895(10) .
O7 H7B 0.905(10) .
O8 H8A 0.901(10) .
O8 H8B 0.899(10) .
O9 C10 1.245(5) .
C10 N11 1.386(5) .
C10 N15 1.378(5) .
N11 C12 1.322(6) .
C12 C13 1.390(7) .
C12 N16A 1.500(8) .
C12 N16B 1.361(8) .
C13 H13 0.9500 .
C13 C14 1.368(6) .
C14 N15 1.326(5) .
C14 N21 1.411(5) .
N16A N17A 1.375(10) .
N16A C20A 1.327(11) .
N17A C18A 1.344(10) .
C18A H18A 0.9500 .
C18A C19A 1.366(13) .
C19A H19A 0.9500 .
C19A C20A 1.348(13) .
C20A H20A 0.9500 .
N16B N17B 1.346(11) .
N16B C20B 1.342(12) .
N17B C18B 1.312(11) .
C18B H18B 0.9500 .
C18B C19B 1.373(14) .
C19B H19B 0.9500 .
C19B C20B 1.360(14) .
C20B H20B 0.9500 .
N21 N22 1.368(5) .
N21 C25 1.362(6) .
N22 C23 1.348(5) .
C23 H23 0.9500 .
C23 C24 1.403(8) .
C24 H24 0.9500 .
C24 C25 1.357(8) .
C25 H25 0.9500 .
O26 C27 1.252(4) .
C27 N28 1.389(5) .
C27 N32 1.385(5) .
N28 C29 1.339(5) .
C29 C30 1.370(5) .
C29 N33 1.405(5) .
C30 H30 0.9500 .
C30 C31 1.377(5) .
C31 N32 1.324(5) .
C31 N38A 1.381(7) .
C31 N38B 1.477(8) .
N32 Fe3 2.179(3) 7_656
N33 N34 1.368(4) .
N33 C37 1.369(5) .
N34 C35 1.321(5) .
C35 H35 0.9500 .
C35 C36 1.393(6) .
C36 H36 0.9500 .
C36 C37 1.371(6) .
C37 H37 0.9500 .
N38A N39A 1.328(11) .
N38A C42A 1.303(10) .
N39A Fe3 2.242(9) 7_656
N39A C40A 1.278(12) .
C40A H40A 0.9500 .
C40A C41A 1.359(11) .
C41A H41A 0.9500 .
C41A C42A 1.390(10) .
C42A H42A 0.9500 .
N38B N39B 1.373(11) .
N38B C42B 1.400(12) .
N39B Fe3 2.160(8) 7_656
N39B C40B 1.377(14) .
C40B H40B 0.9500 .
C40B C41B 1.441(15) .
C41B H41B 0.9500 .
C41B C42B 1.370(14) .
C42B H42B 0.9500 .
O43 C44 1.244(4) .
C44 N45 1.379(5) .
C44 N49 1.389(5) .
N45 C46 1.351(4) .
C46 C47 1.399(6) .
C46 N50A 1.252(9) .
C46 N50B 1.521(8) .
C47 H47 0.9500 .
C47 C48 1.365(6) .
C48 N49 1.338(4) .
C48 N55 1.402(5) .
N49 Fe4 2.200(3) 7_656
N50A N51A 1.409(11) .
N50A C54A 1.369(10) .
N51A C52A 1.367(12) .
C52A H52A 0.9500 .
C52A C53A 1.421(14) .
C53A H53A 0.9500 .
C53A C54A 1.352(13) .
C54A H54A 0.9500 .
N50B N51B 1.392(11) .
N50B C54B 1.347(11) .
N51B C52B 1.298(12) .
C52B H52B 0.9500 .
C52B C53B 1.402(14) .
C53B H53B 0.9500 .
C53B C54B 1.322(15) .
C54B H54B 0.9500 .
N55 N56 1.361(5) .
N55 C59 1.378(5) .
N56 Fe4 2.192(3) 7_656
N56 C57 1.338(5) .
C57 H57 0.9500 .
C57 C58 1.385(7) .
C58 H58 0.9500 .
C58 C59 1.362(7) .
C59 H59 0.9500 .
O60 C61 1.255(4) .
C61 N62 1.382(5) .
C61 N66 1.372(5) .
N62 C63 1.332(4) .
C63 C64 1.376(5) .
C63 N67 1.418(5) .
C64 H64 0.9500 .
C64 C65 1.391(5) .
C65 N66 1.337(4) .
C65 N72 1.402(5) .
N67 N68 1.350(5) .
N67 C71 1.381(4) .
N68 C69 1.340(5) .
C69 H69 0.9500 .
C69 C70 1.418(7) .
C70 H70 0.9500 .
C70 C71 1.351(7) .
C71 H71 0.9500 .
N72 N73 1.361(5) .
N72 C76 1.368(5) .
N73 C74 1.334(5) .
C74 H74 0.9500 .
C74 C75 1.438(6) .
C75 H75 0.9500 .
C75 C76 1.355(7) .
C76 H76 0.9500 .
O77 C78 1.244(4) .
C78 N79 1.384(5) .
C78 N83 1.384(4) .
N79 C80 1.322(6) .
C80 C81 1.388(6) .
C80 N84A 1.437(8) .
C80 N84B 1.448(8) .
C81 H81 0.9500 .
C81 C82 1.371(6) .
C82 N83 1.328(5) .
C82 N89 1.407(5) .
N83 Fe4 2.179(3) 7_656
N84A N85A 1.383(10) .
N84A C88A 1.373(12) .
N85A C86A 1.366(12) .
C86A H86A 0.9500 .
C86A C87A 1.398(13) .
C87A H87A 0.9500 .
C87A C88A 1.363(14) .
C88A H88A 0.9500 .
N84B N85B 1.370(10) .
N84B C88B 1.368(11) .
N85B C86B 1.313(11) .
C86B H86B 0.9500 .
C86B C87B 1.420(12) .
C87B H87B 0.9500 .
C87B C88B 1.318(12) .
C88B H88B 0.9500 .
N89 N90 1.365(5) .
N89 C93 1.359(6) .
N90 Fe4 2.192(4) 7_656
N90 C91 1.327(5) .
C91 H91 0.9500 .
C91 C92 1.416(7) .
C92 H92 0.9500 .
C92 C93 1.369(7) .
C93 H93 0.9500 .
O94 C95 1.237(4) .
C95 N96 1.376(4) .
C95 N100 1.387(4) .
N96 C97 1.343(4) .
C97 C98 1.379(5) .
C97 N01A 1.460(8) .
C97 N01B 1.382(8) .
C98 H98 0.9500 .
C98 C99 1.378(5) .
C99 N100 1.323(4) .
C99 N106 1.416(4) .
N01A N02A 1.355(11) .
N01A C05A 1.367(11) .
N02A C03A 1.322(13) .
C03A H03A 0.9500 .
C03A C04A 1.376(14) .
C04A H04A 0.9500 .
C04A C05A 1.375(12) .
C05A H05A 0.9500 .
N01B N02B 1.402(10) .
N01B C05B 1.343(11) .
N02B C03B 1.330(12) .
C03B H03B 0.9500 .
C03B C04B 1.404(14) .
C04B H04B 0.9500 .
C04B C05B 1.381(14) .
C05B H05B 0.9500 .
N106 N107 1.363(4) .
N106 C110 1.360(5) .
N107 C108 1.331(5) .
C108 H108 0.9500 .
C108 C109 1.404(6) .
C109 H109 0.9500 .
C109 C110 1.368(6) .
C110 H110 0.9500 .
B11A F112 1.321(14) .
B11A F13A 1.476(14) .
B11A F14A 1.413(15) .
B11A F15A 1.327(14) .
B11B F112 1.401(12) .
B11B F13B 1.403(13) .
B11B F14B 1.421(13) .
B11B F15B 1.344(12) .
B16A F17A 1.411(11) .
B16A F18A 1.386(11) .
B16A F19A 1.382(11) .
B16A F20A 1.395(11) .
B16B F17B 1.396(12) .
B16B F18B 1.419(12) .
B16B F19B 1.392(12) .
B16B F20B 1.384(13) .
B16C F17C 1.372(12) .
B16C F18C 1.399(13) .
B16C F19C 1.408(12) .
B16C F20C 1.360(13) .
B21A F22A 1.431(16) .
B21A F23A 1.381(15) .
B21A F24A 1.397(15) .
B21A F25A 1.421(15) .
B21B F22B 1.360(13) .
B21B F23B 1.402(14) .
B21B F24B 1.373(12) .
B21B F25B 1.371(12) .
B21C F22C 1.399(14) .
B21C F23C 1.311(15) .
B21C F24C 1.474(14) .
B21C F25C 1.415(14) .
B126 F127 1.318(13) .
B126 F128 1.458(14) .
B126 F129 1.336(13) .
B126 F130 1.440(13) .
C31A H31A 0.9800 .
C31A H31B 0.9800 .
C31A H31C 0.9800 .
C31A C32A 1.484(13) .
C32A N33A 1.113(12) .
C31B H31D 0.9800 .
C31B H31E 0.9800 .
C31B H31F 0.9800 .
C31B C32B 1.471(14) .
C32B N33B 1.138(14) .
C134 H13A 0.9800 .
C134 H13B 0.9800 .
C134 H13C 0.9800 .
C134 C135 1.489(15) .
C135 N136 1.096(11) .
C37A H37A 0.9800 .
C37A H37B 0.9800 .
C37A H37C 0.9800 .
C37A C38A 1.497(13) .
C38A N39C 1.124(13) .
C37B H37D 0.9800 .
C37B H37E 0.9800 .
C37B H37F 0.9800 .
C37B C38B 1.448(14) .
C38B N39D 1.168(13) .
C40C H40C 0.9800 .
C40C H40D 0.9800 .
C40C H40E 0.9800 .
C40C C41C 1.414(13) .
C41C N42C 1.187(12) .
C40D H40F 0.9800 .
C40D H40G 0.9800 .
C40D H40H 0.9800 .
C40D C41D 1.451(16) .
C41D N42D 1.179(17) .

loop_
_geom_hbond_atom_site_label_D
_geom_hbond_atom_site_label_H
_geom_hbond_atom_site_label_A
_geom_hbond_distance_DH
_geom_hbond_distance_HA
_geom_hbond_distance_DA
_geom_hbond_angle_DHA
_geom_hbond_site_symmetry_A
O6 H6A O60 0.900(10) 1.711(11) 2.611(3) 177(4) .
O6 H6B O43 0.900(10) 1.699(13) 2.592(3) 172(4) 7_656
O7 H7A O9 0.895(10) 1.727(14) 2.614(4) 170(4) .
O7 H7B O77 0.905(10) 1.685(11) 2.588(4) 176(4) .
O8 H8A O94 0.901(10) 1.701(11) 2.599(4) 174(4) .
O8 H8B O26 0.899(10) 1.737(19) 2.599(4) 160(4) .
